data_2000203
loop_
_publ_author_name
'K\"all, P.-O.'
'Grins, J.'
'Nygren, M.'

_publ_section_title
;
 Structure of the Nd U-phase, Nd~3~Al~3.5~Si~2.5~O~12.5~N~1.5~; a
 nitrogen-containing phase of the La~3~Ga~5~GeO~14~ structure type
;
_journal_issue 10
_journal_name_full 'Acta Crystallographica Section C'
_journal_page_first 2015
_journal_page_last 2019
_journal_paper_doi 10.1107/S0108270191005024
_journal_volume 47
_journal_year 1991
_chemical_formula_sum 'Al3.5 N1.5 Nd3 O12.5 Si2.5'
_chemical_formula_weight 818.4
_symmetry_cell_setting trigonal
_symmetry_space_group_name_Hall 'P 3 2"'
_symmetry_space_group_name_H-M 'P 3 2 1'
_cell_angle_alpha 90
_cell_angle_beta 90
_cell_angle_gamma 120
_cell_formula_units_Z 1
_cell_length_a 7.974(2)
_cell_length_b 7.974(2)
_cell_length_c 4.8750(10)
_cell_volume 268.45(11)
_diffrn_radiation_type Mo
_diffrn_radiation_wavelength 0.7107
_exptl_absorpt_coefficient_mu 14.99
_exptl_crystal_density_diffrn 5.06
_exptl_crystal_F_000 371
_cod_data_source_file ab0206.cif
_cod_data_source_block ab0206a
_cod_original_cell_volume 268.5(2)
_cod_database_code 2000203

loop_
_atom_site_label
_atom_site_fract_x
_atom_site_fract_y
_atom_site_fract_z
_atom_site_U_iso_or_equiv
Nd .41390(10) .0 .0 .00910(10)
Al .0 .0 .0 .0098(9)
Si .3333 .6667 .5389(6) .0078(6)
Al2 .7574(4) .0 .5 .0114(8)
O1 .3333 .6667 .2043(13) .0108(14)
O2 .4624(8) .3044(7) .3243(7) .0140(19)
O3 .2205(7) .0898(7) .7606(9) .018(2)
